data_4315200
loop_
_publ_author_name
'Xiaoqing Zeng'
'Michael Gerken'
'Helmut Beckers'
'Helge Willner'

_publ_contact_author_address
;FB C-Anorganische Chemie
Bergische Universitaet Wuppertal
Gaussstr. 20
42097 Wuppertal
Germany
;
_publ_contact_author_email willner@uni-wuppertal.de
_publ_contact_author_name 'Helge Willner'
_publ_section_title
;
 Spectroscopic and Structural Studies of Difluorophosphoryl Azide
 F2P(O)N3, Difluorophosphoryl Isocyanate F2P(O)NCO, and Difluorophosphoric
 Acid Anhydride, F2(O)POP(O)F2
;
_journal_name_full 'Inorganic Chemistry'
_journal_page_first 3002
_journal_page_last 3010
_journal_paper_doi 10.1021/ic902524u
_journal_volume 49
_journal_year 2010
_chemical_formula_sum 'F2 N3 O P'
_chemical_formula_weight 127.00
_chemical_name_systematic
; 
 ? 
;
_space_group_IT_number 2
_symmetry_cell_setting triclinic
_symmetry_space_group_name_Hall '-P 1'
_symmetry_space_group_name_H-M 'P -1'
_atom_sites_solution_primary direct
_atom_sites_solution_secondary difmap
_audit_creation_method SHELXL-97
_cell_angle_alpha 97.480(11)
_cell_angle_beta 91.383(10)
_cell_angle_gamma 90.140(9)
_cell_formula_units_Z 4
_cell_length_a 5.6202(6)
_cell_length_b 5.6798(7)
_cell_length_c 12.7182(19)
_cell_measurement_reflns_used 1494
_cell_measurement_temperature 135(2)
_cell_measurement_theta_max 29.3203
_cell_measurement_theta_min 3.2242
_cell_volume 402.41(9)
_computing_cell_refinement
;
CrysAlisPro, Oxford Diffraction Ltd.,
Version 1.171.33.42 (release 29-05-2009 CrysAlis171 .NET)
(compiled May 29 2009,17:40:42)
;
_computing_data_collection
;
CrysAlisPro, Oxford Diffraction Ltd.,
Version 1.171.33.42 (release 29-05-2009 CrysAlis171 .NET)
(compiled May 29 2009,17:40:42)
;
_computing_data_reduction
;
CrysAlisPro, Oxford Diffraction Ltd.,
Version 1.171.33.42 (release 29-05-2009 CrysAlis171 .NET)
(compiled May 29 2009,17:40:42)
;
_computing_structure_refinement 'SHELXL-97 (Sheldrick, 2008)'
_computing_structure_solution 'SHELXS-97 (Sheldrick, 2008)'
_diffrn_ambient_temperature 135(2)
_diffrn_detector_area_resol_mean 16.2705
_diffrn_measured_fraction_theta_full 0.999
_diffrn_measured_fraction_theta_max 0.839
_diffrn_measurement_device_type 'Xcalibur, Eos, Gemini ultra'
_diffrn_radiation_monochromator graphite
_diffrn_radiation_source 'Enhance (Mo) X-ray Source'
_diffrn_radiation_type MoK\a
_diffrn_radiation_wavelength 0.71073
_diffrn_reflns_av_R_equivalents 0.0227
_diffrn_reflns_av_sigmaI/netI 0.0472
_diffrn_reflns_limit_h_max 6
_diffrn_reflns_limit_h_min -7
_diffrn_reflns_limit_k_max 7
_diffrn_reflns_limit_k_min -4
_diffrn_reflns_limit_l_max 16
_diffrn_reflns_limit_l_min -16
_diffrn_reflns_number 2794
_diffrn_reflns_theta_full 25.00
_diffrn_reflns_theta_max 29.36
_diffrn_reflns_theta_min 3.23
_exptl_absorpt_coefficient_mu 0.601
_exptl_absorpt_correction_T_max 1.00000
_exptl_absorpt_correction_T_min 0.96503
_exptl_absorpt_correction_type multi-scan
_exptl_absorpt_process_details
;
CrysAlisPro, Oxford Diffraction Ltd.,
Version 1.171.33.42 (release 29-05-2009 CrysAlis171 .NET)
(compiled May 29 2009,17:40:42)
Empirical absorption correction using spherical harmonics,
 implemented in SCALE3 ABSPACK scaling algorithm.
;
_exptl_crystal_colour colourless
_exptl_crystal_density_diffrn 2.096
_exptl_crystal_density_method 'not measured'
_exptl_crystal_description plates
_exptl_crystal_F_000 248
_exptl_crystal_size_max 0.156
_exptl_crystal_size_mid 0.095
_exptl_crystal_size_min 0.032
_refine_diff_density_max 0.629
_refine_diff_density_min -0.417
_refine_diff_density_rms 0.082
_refine_ls_extinction_method none
_refine_ls_goodness_of_fit_ref 0.988
_refine_ls_matrix_type full
_refine_ls_number_parameters 127
_refine_ls_number_reflns 1849
_refine_ls_number_restraints 0
_refine_ls_restrained_S_all 0.988
_refine_ls_R_factor_all 0.0562
_refine_ls_R_factor_gt 0.0387
_refine_ls_shift/su_max 0.001
_refine_ls_shift/su_mean 0.000
_refine_ls_structure_factor_coef Fsqd
_refine_ls_weighting_details 'calc w=1/[\s^2^(Fo^2^)+(0.0567P)^2^+0.0000P] where P=(Fo^2^+2Fc^2^)/3'
_refine_ls_weighting_scheme calc
_refine_ls_wR_factor_gt 0.0963
_refine_ls_wR_factor_ref 0.1015
_reflns_number_gt 1367
_reflns_number_total 1849
_reflns_threshold_expression >2sigma(I)
_cod_data_source_file ic902524u_si_002_2.cif
_cod_data_source_block mg_7a
_cod_database_code 4315200

loop_
_symmetry_equiv_pos_as_xyz
'x, y, z'
'-x, -y, -z'

loop_
_atom_site_label
_atom_site_type_symbol
_atom_site_fract_x
_atom_site_fract_y
_atom_site_fract_z
_atom_site_U_iso_or_equiv
_atom_site_adp_type
_atom_site_occupancy
_atom_site_symmetry_multiplicity
_atom_site_calc_flag
_atom_site_refinement_flags
_atom_site_disorder_assembly
_atom_site_disorder_group
P1 P 0.25728(12) 0.11835(12) 0.09830(6) 0.02067(19) Uani 1 1 d . . .
F1 F 0.0589(3) 0.1560(3) 0.17860(13) 0.0335(4) Uani 1 1 d . . .
F2 F 0.4702(3) 0.1535(3) 0.17536(13) 0.0335(4) Uani 1 1 d . . .
O1 O 0.2503(3) -0.1069(3) 0.03131(15) 0.0255(4) Uani 1 1 d . . .
N1 N 0.2538(4) 0.3663(4) 0.04534(18) 0.0241(5) Uani 1 1 d . . .
N2 N 0.2456(4) 0.3499(4) -0.05408(19) 0.0216(5) Uani 1 1 d . . .
N3 N 0.2379(5) 0.3581(5) -0.1410(2) 0.0328(6) Uani 1 1 d . . .
P1A P 0.32429(12) 0.77267(12) 0.57768(6) 0.02066(19) Uani 1 1 d . . .
F1A F 0.2366(3) 0.5883(3) 0.64485(12) 0.0302(4) Uani 1 1 d . . .
F2A F 0.2368(3) 0.9965(3) 0.64493(13) 0.0311(4) Uani 1 1 d . . .
O1A O 0.5777(3) 0.7678(3) 0.56010(16) 0.0286(5) Uani 1 1 d . . .
N1A N 0.1356(4) 0.7421(4) 0.47655(18) 0.0230(5) Uani 1 1 d . . .
N2A N 0.2154(4) 0.7173(4) 0.38518(19) 0.0237(5) Uani 1 1 d . . .
N3A N 0.2619(5) 0.6929(5) 0.2995(2) 0.0384(7) Uani 1 1 d . . .

loop_
_atom_site_aniso_label
_atom_site_aniso_U_11
_atom_site_aniso_U_22
_atom_site_aniso_U_33
_atom_site_aniso_U_23
_atom_site_aniso_U_13
_atom_site_aniso_U_12
P1 0.0233(4) 0.0180(4) 0.0213(4) 0.0043(3) 0.0018(3) 0.0017(3)
F1 0.0363(10) 0.0353(10) 0.0304(10) 0.0077(8) 0.0127(8) 0.0041(8)
F2 0.0348(9) 0.0400(10) 0.0259(9) 0.0059(8) -0.0065(7) 0.0012(8)
O1 0.0306(11) 0.0163(10) 0.0299(11) 0.0041(8) 0.0012(9) 0.0008(8)
N1 0.0331(13) 0.0157(11) 0.0237(13) 0.0038(9) 0.0019(10) 0.0014(9)
N2 0.0192(11) 0.0152(11) 0.0312(14) 0.0059(10) 0.0024(10) 0.0011(8)
N3 0.0393(15) 0.0323(15) 0.0290(15) 0.0113(12) 0.0038(12) 0.0022(11)
P1A 0.0198(3) 0.0218(4) 0.0205(4) 0.0033(3) 0.0004(3) 0.0006(3)
F1A 0.0352(9) 0.0324(10) 0.0246(9) 0.0094(7) 0.0005(7) -0.0054(7)
F2A 0.0355(9) 0.0297(10) 0.0260(9) -0.0041(7) -0.0002(7) 0.0083(7)
O1A 0.0183(9) 0.0355(12) 0.0322(12) 0.0051(9) -0.0014(8) 0.0017(8)
N1A 0.0203(11) 0.0267(13) 0.0217(12) 0.0025(10) 0.0003(9) 0.0010(9)
N2A 0.0221(11) 0.0229(12) 0.0261(13) 0.0036(10) -0.0032(10) 0.0003(9)
N3A 0.0401(15) 0.0503(18) 0.0237(15) 0.0018(12) -0.0052(12) 0.0015(13)

loop_
_atom_type_symbol
_atom_type_description
_atom_type_scat_dispersion_real
_atom_type_scat_dispersion_imag
_atom_type_scat_source
N N 0.0061 0.0033 'International Tables Vol C Tables 4.2.6.8 and 6.1.1.4'
O O 0.0106 0.0060 'International Tables Vol C Tables 4.2.6.8 and 6.1.1.4'
F F 0.0171 0.0103 'International Tables Vol C Tables 4.2.6.8 and 6.1.1.4'
P P 0.1023 0.0942 'International Tables Vol C Tables 4.2.6.8 and 6.1.1.4'

loop_
_geom_angle_atom_site_label_1
_geom_angle_atom_site_label_2
_geom_angle_atom_site_label_3
_geom_angle
_geom_angle_site_symmetry_1
_geom_angle_site_symmetry_3
_geom_angle_publ_flag
O1 P1 F2 114.83(11) . . ?
O1 P1 F1 115.05(11) . . ?
F2 P1 F1 98.59(10) . . ?
O1 P1 N1 120.09(12) . . ?
F2 P1 N1 102.67(10) . . ?
F1 P1 N1 102.64(11) . . ?
N2 N1 P1 117.31(18) . . ?
N3 N2 N1 173.4(3) . . ?
O1A P1A F1A 114.66(11) . . ?
O1A P1A F2A 114.72(11) . . ?
F1A P1A F2A 98.96(10) . . ?
O1A P1A N1A 120.10(12) . . ?
F1A P1A N1A 102.65(10) . . ?
F2A P1A N1A 102.88(11) . . ?
N2A N1A P1A 118.58(19) . . ?
N3A N2A N1A 172.4(3) . . ?

loop_
_geom_bond_atom_site_label_1
_geom_bond_atom_site_label_2
_geom_bond_distance
_geom_bond_site_symmetry_2
_geom_bond_publ_flag
P1 O1 1.442(2) . ?
P1 F2 1.5245(17) . ?
P1 F1 1.5267(18) . ?
P1 N1 1.639(2) . ?
N1 N2 1.255(3) . ?
N2 N3 1.113(3) . ?
P1A O1A 1.447(2) . ?
P1A F1A 1.5234(17) . ?
P1A F2A 1.5264(18) . ?
P1A N1A 1.638(2) . ?
N1A N2A 1.247(3) . ?
N2A N3A 1.117(3) . ?

loop_
_geom_torsion_atom_site_label_1
_geom_torsion_atom_site_label_2
_geom_torsion_atom_site_label_3
_geom_torsion_atom_site_label_4
_geom_torsion
_geom_torsion_site_symmetry_1
_geom_torsion_site_symmetry_2
_geom_torsion_site_symmetry_3
_geom_torsion_site_symmetry_4
_geom_torsion_publ_flag
O1 P1 N1 N2 -0.2(3) . . . . ?
O1A P1A N1A N2A -0.7(3) . . . . ?
P1 N1 N2 N3 179(2) . . . . ?
P1A N1A N2A N3A 178(2) . . . . ?
